data_2205195
loop_
_publ_author_name
'Alvarez, Ricardo G.'
'Kennedy, Alan R.'
'Khalaf, Abedawn I.'
'Suckling, Colin J.'
'Waigh, Roger D.'

_publ_section_title
;
 2-(1-Piperidinyl)-1,3-benzothiazole
;
_journal_issue 3
_journal_name_full 'Acta Crystallographica Section E'
_journal_page_first o569
_journal_page_last o570
_journal_paper_doi 10.1107/S160053680500320X
_journal_volume 61
_journal_year 2005
_chemical_formula_iupac 'C12 H14 N2 S'
_chemical_formula_moiety 'C12 H14 N2 S'
_chemical_formula_sum 'C12 H14 N2 S'
_chemical_formula_weight 218.31
_chemical_name_systematic
;
2-(1-Piperidinyl)-1,3-benzothiazole
;
_space_group_IT_number 33
_symmetry_cell_setting orthorhombic
_symmetry_space_group_name_Hall 'P 2c -2n'
_symmetry_space_group_name_H-M 'P n a 21'
_atom_sites_solution_hydrogens geom
_atom_sites_solution_primary direct
_atom_sites_solution_secondary difmap
_cell_angle_alpha 90.00
_cell_angle_beta 90.00
_cell_angle_gamma 90.00
_cell_formula_units_Z 4
_cell_length_a 15.3509(6)
_cell_length_b 11.6315(4)
_cell_length_c 5.9802(2)
_cell_measurement_reflns_used 1447
_cell_measurement_temperature 123(2)
_cell_measurement_theta_max 27.48
_cell_measurement_theta_min 1.00
_cell_volume 1067.79(7)
_computing_cell_refinement 'DENZO and COLLECT'
_computing_data_collection
;
DENZO (Otwinowski & Minor, 1997) and COLLECT (Hooft, 1988)
;
_computing_data_reduction DENZO
_computing_molecular_graphics 'ORTEPII (Johnson, 1976)'
_computing_publication_material SHELXL97
_computing_structure_refinement 'SHELXL97 (Sheldrick, 1997)'
_computing_structure_solution 'SIR92 (Altomare et al., 1994)'
_diffrn_ambient_temperature 123(2)
_diffrn_measured_fraction_theta_full 0.997
_diffrn_measured_fraction_theta_max 0.997
_diffrn_measurement_device_type 'Nonius KappaCCD'
_diffrn_measurement_method '\f and \w'
_diffrn_radiation_monochromator graphite
_diffrn_radiation_source 'fine-focus sealed tube'
_diffrn_radiation_type MoK\a
_diffrn_radiation_wavelength 0.71073
_diffrn_reflns_av_R_equivalents 0.039
_diffrn_reflns_av_sigmaI/netI 0.0293
_diffrn_reflns_limit_h_max 19
_diffrn_reflns_limit_h_min -19
_diffrn_reflns_limit_k_max 15
_diffrn_reflns_limit_k_min -14
_diffrn_reflns_limit_l_max 7
_diffrn_reflns_limit_l_min -7
_diffrn_reflns_number 11594
_diffrn_reflns_theta_full 27.54
_diffrn_reflns_theta_max 27.54
_diffrn_reflns_theta_min 2.20
_diffrn_standards_number 0
_exptl_absorpt_coefficient_mu 0.269
_exptl_absorpt_correction_type none
_exptl_crystal_colour colourless
_exptl_crystal_density_diffrn 1.358
_exptl_crystal_density_method 'not measured'
_exptl_crystal_description 'cut needle'
_exptl_crystal_F_000 464
_exptl_crystal_size_max 0.50
_exptl_crystal_size_mid 0.20
_exptl_crystal_size_min 0.08
_refine_diff_density_max 0.172
_refine_diff_density_min -0.186
_refine_ls_extinction_method none
_refine_ls_goodness_of_fit_ref 1.070
_refine_ls_hydrogen_treatment constr
_refine_ls_matrix_type full
_refine_ls_number_parameters 136
_refine_ls_number_reflns 1341
_refine_ls_number_restraints 1
_refine_ls_restrained_S_all 1.070
_refine_ls_R_factor_all 0.0361
_refine_ls_R_factor_gt 0.0284
_refine_ls_shift/su_max 0.000
_refine_ls_shift/su_mean 0.000
_refine_ls_structure_factor_coef Fsqd
_refine_ls_weighting_details 'calc w = 1/[\s^2^(Fo^2^)+(0.0312P)^2^+0.2439P] where P = (Fo^2^+2Fc^2^)/3'
_refine_ls_weighting_scheme calc
_refine_ls_wR_factor_gt 0.0617
_refine_ls_wR_factor_ref 0.0647
_reflns_number_gt 1208
_reflns_number_total 1341
_reflns_threshold_expression I>2\s(I)
_cod_data_source_file ac6153.cif
_cod_data_source_block I
_cod_database_code 2205195
_cod_database_fobs_code 2205195

loop_
_symmetry_equiv_pos_as_xyz
'x, y, z'
'-x, -y, z+1/2'
'-x+1/2, y+1/2, z+1/2'
'x+1/2, -y+1/2, z'

loop_
_atom_site_label
_atom_site_fract_x
_atom_site_fract_y
_atom_site_fract_z
_atom_site_U_iso_or_equiv
_atom_site_adp_type
_atom_site_calc_flag
_atom_site_refinement_flags
_atom_site_occupancy
_atom_site_type_symbol
S1 0.39332(3) 0.01583(4) 0.40617(11) 0.01893(14) Uani d . 1 S
N1 0.36236(11) 0.11262(14) 0.0187(3) 0.0175(4) Uani d . 1 N
N2 0.47092(11) 0.20489(14) 0.2309(3) 0.0164(4) Uani d . 1 N
C1 0.31266(14) -0.04382(17) 0.2381(4) 0.0187(5) Uani d . 1 C
C2 0.30605(13) 0.01905(17) 0.0379(4) 0.0169(4) Uani d . 1 C
C3 0.24705(13) -0.01615(17) -0.1252(4) 0.0210(5) Uani d . 1 C
H3 0.2406 0.0264 -0.2597 0.025 Uiso calc R 1 H
C4 0.19756(13) -0.11476(17) -0.0881(5) 0.0247(5) Uani d . 1 C
H4 0.1586 -0.1407 -0.2008 0.030 Uiso calc R 1 H
C5 0.20427(15) -0.17589(18) 0.1112(4) 0.0248(5) Uani d . 1 C
H5 0.1691 -0.2421 0.1337 0.030 Uiso calc R 1 H
C6 0.26155(14) -0.14147(18) 0.2774(4) 0.0217(5) Uani d . 1 C
H6 0.2660 -0.1829 0.4138 0.026 Uiso calc R 1 H
C7 0.41108(13) 0.12077(16) 0.1966(4) 0.0160(4) Uani d . 1 C
C8 0.49943(14) 0.27153(18) 0.0350(4) 0.0197(5) Uani d . 1 C
H8A 0.4498 0.2817 -0.0688 0.024 Uiso calc R 1 H
H8B 0.5457 0.2287 -0.0449 0.024 Uiso calc R 1 H
C9 0.53401(15) 0.38887(17) 0.1046(4) 0.0205(5) Uani d . 1 C
H9A 0.5589 0.4281 -0.0276 0.025 Uiso calc R 1 H
H9B 0.4852 0.4363 0.1612 0.025 Uiso calc R 1 H
C10 0.60356(14) 0.37909(19) 0.2851(4) 0.0234(5) Uani d . 1 C
H10A 0.6553 0.3391 0.2243 0.028 Uiso calc R 1 H
H10B 0.6216 0.4568 0.3341 0.028 Uiso calc R 1 H
C11 0.56756(14) 0.31233(18) 0.4830(4) 0.0212(5) Uani d . 1 C
H11A 0.5188 0.3557 0.5507 0.025 Uiso calc R 1 H
H11B 0.6136 0.3034 0.5976 0.025 Uiso calc R 1 H
C12 0.53554(13) 0.19401(14) 0.4101(4) 0.0190(4) Uani d . 1 C
H12A 0.5854 0.1476 0.3568 0.023 Uiso calc R 1 H
H12B 0.5092 0.1538 0.5394 0.023 Uiso calc R 1 H

loop_
_atom_site_aniso_label
_atom_site_aniso_U_11
_atom_site_aniso_U_22
_atom_site_aniso_U_33
_atom_site_aniso_U_12
_atom_site_aniso_U_13
_atom_site_aniso_U_23
S1 0.0234(3) 0.0157(2) 0.0176(2) -0.00208(19) -0.0005(3) 0.0037(3)
N1 0.0180(8) 0.0155(8) 0.0189(9) 0.0001(7) 0.0009(8) 0.0004(8)
N2 0.0195(9) 0.0149(8) 0.0147(9) -0.0022(7) -0.0014(8) 0.0031(7)
C1 0.0172(10) 0.0185(10) 0.0203(11) 0.0020(8) 0.0018(9) -0.0023(9)
C2 0.0161(10) 0.0166(9) 0.0182(11) 0.0022(8) 0.0019(9) -0.0018(9)
C3 0.0177(10) 0.0238(10) 0.0214(13) 0.0030(8) 0.0008(10) -0.0036(10)
C4 0.0177(10) 0.0254(10) 0.0311(12) -0.0013(8) 0.0012(13) -0.0076(15)
C5 0.0201(12) 0.0188(10) 0.0355(14) -0.0034(9) 0.0057(11) -0.0045(10)
C6 0.0227(11) 0.0173(10) 0.0253(13) 0.0013(9) 0.0059(10) 0.0015(9)
C7 0.0209(10) 0.0118(9) 0.0153(10) 0.0028(8) 0.0027(9) -0.0001(9)
C8 0.0241(11) 0.0173(10) 0.0178(11) -0.0012(9) 0.0020(10) 0.0042(9)
C9 0.0255(12) 0.0172(10) 0.0186(11) -0.0031(9) 0.0014(9) 0.0021(10)
C10 0.0237(12) 0.0208(11) 0.0256(13) -0.0075(9) 0.0004(10) 0.0006(10)
C11 0.0230(12) 0.0214(11) 0.0192(11) -0.0038(9) -0.0024(10) 0.0005(9)
C12 0.0221(10) 0.0169(9) 0.0179(10) 0.0004(7) -0.0036(11) 0.0018(12)

loop_
_atom_type_symbol
_atom_type_description
_atom_type_scat_dispersion_real
_atom_type_scat_dispersion_imag
_atom_type_scat_source
S S 0.1246 0.1234 'International Tables Vol C Tables 4.2.6.8 and 6.1.1.4'
N N 0.0061 0.0033 'International Tables Vol C Tables 4.2.6.8 and 6.1.1.4'
C C 0.0033 0.0016 'International Tables Vol C Tables 4.2.6.8 and 6.1.1.4'
H H 0.0000 0.0000 'International Tables Vol C Tables 4.2.6.8 and 6.1.1.4'

loop_
_geom_angle_atom_site_label_1
_geom_angle_atom_site_label_2
_geom_angle_atom_site_label_3
_geom_angle
_geom_angle_publ_flag
C1 S1 C7 88.60(10) y
C7 N1 C2 110.18(18) y
C7 N2 C12 120.40(17) ?
C7 N2 C8 117.44(18) ?
C12 N2 C8 115.24(16) ?
C6 C1 C2 121.6(2) ?
C6 C1 S1 128.72(18) y
C2 C1 S1 109.62(15) y
C3 C2 N1 125.1(2) y
C3 C2 C1 119.35(19) ?
N1 C2 C1 115.55(19) y
C2 C3 C4 119.0(2) ?
C2 C3 H3 120.5 ?
C4 C3 H3 120.5 ?
C5 C4 C3 121.1(2) ?
C5 C4 H4 119.5 ?
C3 C4 H4 119.5 ?
C6 C5 C4 120.9(2) ?
C6 C5 H5 119.5 ?
C4 C5 H5 119.5 ?
C5 C6 C1 118.0(2) ?
C5 C6 H6 121.0 ?
C1 C6 H6 121.0 ?
N1 C7 N2 124.30(19) y
N1 C7 S1 116.05(15) y
N2 C7 S1 119.62(16) y
N2 C8 C9 110.99(18) ?
N2 C8 H8A 109.4 ?
C9 C8 H8A 109.4 ?
N2 C8 H8B 109.4 ?
C9 C8 H8B 109.4 ?
H8A C8 H8B 108.0 ?
C10 C9 C8 111.80(18) ?
C10 C9 H9A 109.3 ?
C8 C9 H9A 109.3 ?
C10 C9 H9B 109.3 ?
C8 C9 H9B 109.3 ?
H9A C9 H9B 107.9 ?
C11 C10 C9 109.59(17) ?
C11 C10 H10A 109.8 ?
C9 C10 H10A 109.8 ?
C11 C10 H10B 109.8 ?
C9 C10 H10B 109.8 ?
H10A C10 H10B 108.2 ?
C10 C11 C12 110.86(19) ?
C10 C11 H11A 109.5 ?
C12 C11 H11A 109.5 ?
C10 C11 H11B 109.5 ?
C12 C11 H11B 109.5 ?
H11A C11 H11B 108.1 ?
N2 C12 C11 110.43(16) ?
N2 C12 H12A 109.6 ?
C11 C12 H12A 109.6 ?
N2 C12 H12B 109.6 ?
C11 C12 H12B 109.6 ?
H12A C12 H12B 108.1 ?

loop_
_geom_bond_atom_site_label_1
_geom_bond_atom_site_label_2
_geom_bond_distance
_geom_bond_publ_flag
S1 C1 1.739(2) y
S1 C7 1.771(2) y
N1 C7 1.304(3) y
N1 C2 1.395(3) y
N2 C7 1.358(3) y
N2 C12 1.466(3) y
N2 C8 1.471(3) y
C1 C6 1.400(3) ?
C1 C2 1.406(3) ?
C2 C3 1.393(3) ?
C3 C4 1.394(3) ?
C3 H3 0.9500 ?
C4 C5 1.392(4) ?
C4 H4 0.9500 ?
C5 C6 1.386(3) ?
C5 H5 0.9500 ?
C6 H6 0.9500 ?
C8 C9 1.523(3) ?
C8 H8A 0.9900 ?
C8 H8B 0.9900 ?
C9 C10 1.522(3) ?
C9 H9A 0.9900 ?
C9 H9B 0.9900 ?
C10 C11 1.519(3) ?
C10 H10A 0.9900 ?
C10 H10B 0.9900 ?
C11 C12 1.525(3) ?
C11 H11A 0.9900 ?
C11 H11B 0.9900 ?
C12 H12A 0.9900 ?
C12 H12B 0.9900 ?

loop_
_geom_torsion_atom_site_label_1
_geom_torsion_atom_site_label_2
_geom_torsion_atom_site_label_3
_geom_torsion_atom_site_label_4
_geom_torsion
C7 S1 C1 C6 178.0(2)
C7 S1 C1 C2 0.49(15)
C7 N1 C2 C3 -178.02(19)
C7 N1 C2 C1 0.6(2)
C6 C1 C2 C3 0.3(3)
S1 C1 C2 C3 177.97(16)
C6 C1 C2 N1 -178.43(19)
S1 C1 C2 N1 -0.7(2)
N1 C2 C3 C4 176.92(19)
C1 C2 C3 C4 -1.6(3)
C2 C3 C4 C5 2.1(3)
C3 C4 C5 C6 -1.1(3)
C4 C5 C6 C1 -0.3(3)
C2 C1 C6 C5 0.7(3)
S1 C1 C6 C5 -176.51(17)
C2 N1 C7 N2 -178.20(19)
C2 N1 C7 S1 -0.2(2)
C12 N2 C7 N1 -166.66(19)
C8 N2 C7 N1 -17.2(3)
C12 N2 C7 S1 15.4(3)
C8 N2 C7 S1 164.88(14)
C1 S1 C7 N1 -0.19(17)
C1 S1 C7 N2 177.93(17)
C7 N2 C8 C9 156.20(18)
C12 N2 C8 C9 -52.7(2)
N2 C8 C9 C10 52.5(2)
C8 C9 C10 C11 -55.4(2)
C9 C10 C11 C12 56.9(2)
C7 N2 C12 C11 -155.42(19)
C8 N2 C12 C11 54.5(2)
C10 C11 C12 N2 -55.8(2)

loop_
_cod_related_entry_id
_cod_related_entry_database
_cod_related_entry_code
1 ChemSpider 68591
